data_7160243
loop_
_publ_author_name
'Chen, Xue'
'Fang, Shi-Jie'
'Zhou, Quan'
'Huang, Wei'
'Liu, Qiu-Lan'
'Wang, Lei'

_publ_section_title
;
 Cu(II)-catalyzed synthesis of <i>N</i>-sulfonated
 quinolin-2(1<i>H</i>)-one-3-carboxamides.
;
_journal_issue 47
_journal_name_full 'Organic &amp; biomolecular chemistry'
_journal_page_first 9209
_journal_page_last 9213
_journal_paper_doi 10.1039/d4ob01071j
_journal_volume 22
_journal_year 2024
_chemical_formula_sum 'C27 H26 N2 O5 S'
_chemical_formula_weight 490.56
_space_group_crystal_system monoclinic
_space_group_IT_number 14
_space_group_name_Hall '-P 2ybc'
_space_group_name_H-M_alt 'P 1 21/c 1'
_atom_sites_solution_hydrogens geom
_audit_creation_method SHELXL-2014/7
_audit_update_record
;
2024-03-07 deposited with the CCDC.	2024-09-03 downloaded from the CCDC.
;
_cell_angle_alpha 90
_cell_angle_beta 90.7870(10)
_cell_angle_gamma 90
_cell_formula_units_Z 4
_cell_length_a 8.2688(3)
_cell_length_b 13.6128(4)
_cell_length_c 21.1249(8)
_cell_measurement_reflns_used 9903
_cell_measurement_temperature 299(2)
_cell_measurement_theta_max 27.65
_cell_measurement_theta_min 2.44
_cell_volume 2377.63(14)
_computing_cell_refinement 'Bruker SMART'
_computing_data_collection 'Bruker SMART'
_computing_data_reduction 'Bruker SAINT'
_computing_molecular_graphics 'Bruker SHELXTL'
_computing_publication_material 'Bruker SHELXTL'
_computing_structure_refinement 'SHELXL-2014/7 (Sheldrick, 2014)'
_computing_structure_solution 'Bruker SHELXTL'
_diffrn_ambient_temperature 299(2)
_diffrn_measured_fraction_theta_full 0.999
_diffrn_measured_fraction_theta_max 0.999
_diffrn_measurement_device_type 'CCD area detector'
_diffrn_measurement_method 'phi and omega scans'
_diffrn_radiation_type MoK\a
_diffrn_radiation_wavelength 0.71073
_diffrn_reflns_av_R_equivalents 0.0506
_diffrn_reflns_av_unetI/netI 0.0254
_diffrn_reflns_Laue_measured_fraction_full 0.999
_diffrn_reflns_Laue_measured_fraction_max 0.999
_diffrn_reflns_limit_h_max 9
_diffrn_reflns_limit_h_min -9
_diffrn_reflns_limit_k_max 16
_diffrn_reflns_limit_k_min -15
_diffrn_reflns_limit_l_max 25
_diffrn_reflns_limit_l_min -25
_diffrn_reflns_number 36969
_diffrn_reflns_point_group_measured_fraction_full 0.999
_diffrn_reflns_point_group_measured_fraction_max 0.999
_diffrn_reflns_theta_full 24.999
_diffrn_reflns_theta_max 24.999
_diffrn_reflns_theta_min 1.928
_exptl_absorpt_coefficient_mu 0.178
_exptl_absorpt_correction_type none
_exptl_crystal_colour COLORLESS
_exptl_crystal_density_diffrn 1.370
_exptl_crystal_description BLOCK
_exptl_crystal_F_000 1032
_exptl_crystal_size_max 0.260
_exptl_crystal_size_mid 0.220
_exptl_crystal_size_min 0.160
_refine_diff_density_max 0.208
_refine_diff_density_min -0.332
_refine_diff_density_rms 0.038
_refine_ls_extinction_method none
_refine_ls_goodness_of_fit_ref 1.016
_refine_ls_hydrogen_treatment constr
_refine_ls_matrix_type full
_refine_ls_number_parameters 320
_refine_ls_number_reflns 4177
_refine_ls_number_restraints 0
_refine_ls_restrained_S_all 1.016
_refine_ls_R_factor_all 0.0421
_refine_ls_R_factor_gt 0.0365
_refine_ls_shift/su_max 0.000
_refine_ls_shift/su_mean 0.000
_refine_ls_structure_factor_coef Fsqd
_refine_ls_weighting_details 'w=1/[\s^2^(Fo^2^)+(0.0661P)^2^+0.5984P] where P=(Fo^2^+2Fc^2^)/3'
_refine_ls_weighting_scheme calc
_refine_ls_wR_factor_gt 0.1065
_refine_ls_wR_factor_ref 0.1108
_reflns_Friedel_coverage 0.000
_reflns_number_gt 3639
_reflns_number_total 4177
_reflns_threshold_expression 'I > 2\s(I)'
_cod_data_source_file d4ob01071j2.cif
_cod_data_source_block 1
_cod_depositor_comments 'Adding full bibliography for 7160243--7160244.cif.'
_cod_original_sg_symbol_H-M 'P 21/c'
_cod_database_code 7160243
_shelx_shelxl_version_number 2014/7
_shelx_space_group_comment
; 
The symmetry employed for this shelxl refinement is uniquely defined 
by the following loop, which should always be used as a source of 
symmetry information in preference to the above space-group names. 
They are only intended as comments. 
;
_shelx_estimated_absorpt_t_min 0.955
_shelx_estimated_absorpt_t_max 0.972

loop_
_space_group_symop_operation_xyz
'x, y, z'
'-x, y+1/2, -z+1/2'
'-x, -y, -z'
'x, -y-1/2, z-1/2'

loop_
_atom_site_label
_atom_site_type_symbol
_atom_site_fract_x
_atom_site_fract_y
_atom_site_fract_z
_atom_site_U_iso_or_equiv
_atom_site_adp_type
_atom_site_occupancy
_atom_site_site_symmetry_order
_atom_site_calc_flag
_atom_site_refinement_flags_posn
_atom_site_refinement_flags_adp
_atom_site_refinement_flags_occupancy
_atom_site_disorder_assembly
_atom_site_disorder_group
S001 S 0.55788(5) 0.49287(3) 0.81310(2) 0.03873(14) Uani 1 1 d . . . . .
O3 O 0.42996(13) 0.35880(9) 0.71456(6) 0.0482(3) Uani 1 1 d . . . . .
O4 O 0.92575(14) 0.39991(10) 0.70100(6) 0.0517(3) Uani 1 1 d . . . . .
O1 O 0.67971(15) 0.55481(10) 0.84048(6) 0.0544(3) Uani 1 1 d . . . . .
O2 O 0.48300(17) 0.42308(9) 0.85314(6) 0.0551(3) Uani 1 1 d . . . . .
N2 N 0.94246(15) 0.28985(10) 0.62072(6) 0.0380(3) Uani 1 1 d . . . . .
O5 O 1.30576(17) 0.26318(11) 0.51315(6) 0.0657(4) Uani 1 1 d . . . . .
N1 N 0.65179(16) 0.43321(9) 0.75633(6) 0.0387(3) Uani 1 1 d . . . . .
H1 H 0.7545 0.4411 0.7530 0.046 Uiso 1 1 calc R U . . .
C11 C 0.68248(18) 0.32164(10) 0.66782(7) 0.0339(3) Uani 1 1 d . . . . .
C10 C 0.57464(18) 0.37158(11) 0.71416(7) 0.0359(3) Uani 1 1 d . . . . .
C7 C 0.46785(19) 0.63387(11) 0.72799(7) 0.0382(4) Uani 1 1 d . . . . .
C6 C 0.41117(18) 0.56451(10) 0.77194(7) 0.0336(3) Uani 1 1 d . . . . .
C13 C 0.61338(19) 0.25495(11) 0.62862(7) 0.0375(3) Uani 1 1 d . . . . .
H13 H 0.5030 0.2428 0.6314 0.045 Uiso 1 1 calc R U . . .
C14 C 0.7046(2) 0.20308(11) 0.58334(7) 0.0388(4) Uani 1 1 d . . . . .
C12 C 0.85579(19) 0.34085(11) 0.66538(7) 0.0372(3) Uani 1 1 d . . . . .
C4 C 0.24478(19) 0.55204(11) 0.78269(8) 0.0382(4) Uani 1 1 d . . . . .
C19 C 0.8711(2) 0.22250(11) 0.57908(7) 0.0396(4) Uani 1 1 d . . . . .
C3 C 0.1389(2) 0.61107(12) 0.74877(9) 0.0467(4) Uani 1 1 d . . . . .
H3 H 0.0287 0.6048 0.7560 0.056 Uiso 1 1 calc R U . . .
C20 C 1.12090(19) 0.30673(13) 0.62051(8) 0.0443(4) Uani 1 1 d . . . . .
H20A H 1.1746 0.2452 0.6109 0.053 Uiso 1 1 calc R U . . .
H20B H 1.1558 0.3269 0.6626 0.053 Uiso 1 1 calc R U . . .
C8 C 0.3531(2) 0.68868(12) 0.69489(8) 0.0442(4) Uani 1 1 d . . . . .
H8 H 0.3882 0.7337 0.6650 0.053 Uiso 1 1 calc R U . . .
C21 C 1.17330(19) 0.38327(14) 0.57350(8) 0.0453(4) Uani 1 1 d . . . . .
C2 C 0.1893(2) 0.67918(12) 0.70446(8) 0.0459(4) Uani 1 1 d . . . . .
C26 C 1.2639(2) 0.36032(15) 0.52035(8) 0.0518(4) Uani 1 1 d . . . . .
C15 C 0.6322(2) 0.13363(13) 0.54276(8) 0.0503(4) Uani 1 1 d . . . . .
H15 H 0.5228 0.1192 0.5467 0.060 Uiso 1 1 calc R U . . .
C18 C 0.9600(2) 0.17360(14) 0.53270(9) 0.0532(5) Uani 1 1 d . . . . .
H18 H 1.0703 0.1853 0.5291 0.064 Uiso 1 1 calc R U . . .
C9 C 0.6434(2) 0.65312(14) 0.71458(10) 0.0545(5) Uani 1 1 d . . . . .
H9A H 0.7024 0.6594 0.7538 0.082 Uiso 1 1 calc R U . . .
H9B H 0.6530 0.7128 0.6907 0.082 Uiso 1 1 calc R U . . .
H9C H 0.6866 0.5994 0.6907 0.082 Uiso 1 1 calc R U . . .
C5 C 0.1704(2) 0.47932(14) 0.82774(10) 0.0554(5) Uani 1 1 d . . . . .
H5A H 0.1973 0.4138 0.8149 0.083 Uiso 1 1 calc R U . . .
H5B H 0.0550 0.4871 0.8272 0.083 Uiso 1 1 calc R U . . .
H5C H 0.2115 0.4909 0.8698 0.083 Uiso 1 1 calc R U . . .
C22 C 1.1356(3) 0.48152(15) 0.58333(11) 0.0616(5) Uani 1 1 d . . . . .
H22 H 1.0773 0.4989 0.6190 0.074 Uiso 1 1 calc R U . . .
C17 C 0.8839(3) 0.10830(14) 0.49255(9) 0.0603(5) Uani 1 1 d . . . . .
H17 H 0.9436 0.0776 0.4612 0.072 Uiso 1 1 calc R U . . .
C16 C 0.7205(3) 0.08700(14) 0.49749(9) 0.0606(5) Uani 1 1 d . . . . .
H16 H 0.6717 0.0417 0.4704 0.073 Uiso 1 1 calc R U . . .
C1 C 0.0682(3) 0.74036(16) 0.66820(11) 0.0703(6) Uani 1 1 d . . . . .
H1A H -0.0007 0.6982 0.6433 0.105 Uiso 1 1 calc R U . . .
H1B H 0.1241 0.7848 0.6408 0.105 Uiso 1 1 calc R U . . .
H1C H 0.0039 0.7772 0.6973 0.105 Uiso 1 1 calc R U . . .
C25 C 1.3107(3) 0.4330(2) 0.47865(10) 0.0693(6) Uani 1 1 d . . . . .
H25 H 1.3699 0.4166 0.4431 0.083 Uiso 1 1 calc R U . . .
C24 C 1.2699(3) 0.5291(2) 0.48970(12) 0.0777(7) Uani 1 1 d . . . . .
H24 H 1.3022 0.5777 0.4616 0.093 Uiso 1 1 calc R U . . .
C23 C 1.1821(3) 0.55403(18) 0.54166(13) 0.0771(7) Uani 1 1 d . . . . .
H23 H 1.1541 0.6192 0.5489 0.093 Uiso 1 1 calc R U . . .
C27 C 1.3471(3) 0.2305(2) 0.45134(10) 0.0923(9) Uani 1 1 d . . . . .
H27A H 1.2645 0.2504 0.4216 0.138 Uiso 1 1 calc R U . . .
H27B H 1.3561 0.1602 0.4512 0.138 Uiso 1 1 calc R U . . .
H27C H 1.4486 0.2589 0.4395 0.138 Uiso 1 1 calc R U . . .

loop_
_atom_site_aniso_label
_atom_site_aniso_U_11
_atom_site_aniso_U_22
_atom_site_aniso_U_33
_atom_site_aniso_U_23
_atom_site_aniso_U_13
_atom_site_aniso_U_12
S001 0.0444(3) 0.0390(2) 0.0328(2) -0.00260(15) 0.00172(17) 0.00818(16)
O3 0.0345(6) 0.0490(7) 0.0612(8) -0.0085(6) 0.0056(5) 0.0000(5)
O4 0.0396(6) 0.0653(8) 0.0505(7) -0.0234(6) 0.0058(5) -0.0098(6)
O1 0.0542(7) 0.0599(8) 0.0487(7) -0.0163(6) -0.0115(6) 0.0075(6)
O2 0.0673(8) 0.0543(7) 0.0439(7) 0.0141(6) 0.0129(6) 0.0147(6)
N2 0.0358(7) 0.0443(7) 0.0339(7) -0.0047(6) 0.0038(5) 0.0021(6)
O5 0.0653(9) 0.0875(10) 0.0448(7) -0.0017(7) 0.0165(6) 0.0276(8)
N1 0.0342(7) 0.0388(7) 0.0433(8) -0.0078(6) 0.0026(6) 0.0030(5)
C11 0.0355(8) 0.0323(8) 0.0339(8) 0.0012(6) 0.0013(6) 0.0016(6)
C10 0.0371(9) 0.0316(7) 0.0391(8) 0.0026(6) 0.0018(6) 0.0031(6)
C7 0.0427(9) 0.0349(8) 0.0372(8) -0.0030(6) 0.0070(7) 0.0013(6)
C6 0.0381(8) 0.0289(7) 0.0339(8) -0.0045(6) 0.0024(6) 0.0024(6)
C13 0.0384(8) 0.0358(8) 0.0383(8) 0.0035(6) -0.0020(6) -0.0007(6)
C14 0.0487(9) 0.0336(8) 0.0339(8) 0.0008(6) -0.0039(7) 0.0018(7)
C12 0.0385(8) 0.0395(8) 0.0337(8) -0.0039(6) 0.0030(6) 0.0004(7)
C4 0.0386(8) 0.0332(8) 0.0429(9) -0.0070(6) 0.0032(7) -0.0034(6)
C19 0.0506(10) 0.0370(8) 0.0312(8) -0.0006(6) -0.0001(7) 0.0052(7)
C3 0.0376(9) 0.0432(9) 0.0592(11) -0.0085(8) -0.0026(8) -0.0010(7)
C20 0.0352(9) 0.0585(10) 0.0393(9) -0.0029(8) 0.0028(7) 0.0063(7)
C8 0.0583(11) 0.0351(8) 0.0392(9) 0.0027(7) 0.0030(7) 0.0029(7)
C21 0.0315(8) 0.0613(11) 0.0430(9) -0.0024(8) 0.0014(7) 0.0000(7)
C2 0.0514(10) 0.0375(9) 0.0487(10) -0.0060(7) -0.0078(8) 0.0078(7)
C26 0.0382(9) 0.0754(13) 0.0419(10) 0.0022(8) 0.0030(7) 0.0080(9)
C15 0.0616(11) 0.0437(9) 0.0452(10) -0.0054(8) -0.0095(8) -0.0027(8)
C18 0.0577(11) 0.0540(11) 0.0482(10) -0.0099(8) 0.0082(8) 0.0085(9)
C9 0.0482(10) 0.0552(11) 0.0607(12) 0.0079(9) 0.0172(9) -0.0003(8)
C5 0.0479(10) 0.0537(11) 0.0649(12) 0.0059(9) 0.0073(9) -0.0132(8)
C22 0.0568(12) 0.0632(12) 0.0652(13) -0.0084(10) 0.0145(10) -0.0092(9)
C17 0.0849(15) 0.0526(11) 0.0436(10) -0.0130(8) 0.0064(10) 0.0126(10)
C16 0.0898(16) 0.0466(10) 0.0453(11) -0.0139(8) -0.0095(10) 0.0023(10)
C1 0.0702(14) 0.0643(13) 0.0759(14) 0.0025(11) -0.0188(11) 0.0187(11)
C25 0.0532(12) 0.1053(19) 0.0497(12) 0.0117(11) 0.0113(9) -0.0005(12)
C24 0.0687(14) 0.0927(18) 0.0718(15) 0.0248(13) 0.0025(12) -0.0161(13)
C23 0.0770(15) 0.0627(13) 0.0919(17) 0.0060(12) 0.0106(13) -0.0103(12)
C27 0.0999(19) 0.133(2) 0.0442(12) -0.0134(13) 0.0105(12) 0.0478(17)

loop_
_atom_type_symbol
_atom_type_description
_atom_type_scat_dispersion_real
_atom_type_scat_dispersion_imag
_atom_type_scat_source
C C 0.0033 0.0016 'International Tables Vol C Tables 4.2.6.8 and 6.1.1.4'
H H 0.0000 0.0000 'International Tables Vol C Tables 4.2.6.8 and 6.1.1.4'
N N 0.0061 0.0033 'International Tables Vol C Tables 4.2.6.8 and 6.1.1.4'
O O 0.0106 0.0060 'International Tables Vol C Tables 4.2.6.8 and 6.1.1.4'
S S 0.1246 0.1234 'International Tables Vol C Tables 4.2.6.8 and 6.1.1.4'

loop_
_geom_angle_atom_site_label_1
_geom_angle_atom_site_label_2
_geom_angle_atom_site_label_3
_geom_angle
_geom_angle_site_symmetry_1
_geom_angle_site_symmetry_3
_geom_angle_publ_flag
O2 S001 O1 117.66(8) . . ?
O2 S001 N1 108.47(7) . . ?
O1 S001 N1 104.36(7) . . ?
O2 S001 C6 111.03(8) . . ?
O1 S001 C6 110.32(7) . . ?
N1 S001 C6 103.86(7) . . ?
C12 N2 C19 122.83(13) . . ?
C12 N2 C20 116.55(13) . . ?
C19 N2 C20 120.57(13) . . ?
C26 O5 C27 117.71(18) . . ?
C10 N1 S001 123.53(11) . . ?
C10 N1 H1 118.2 . . ?
S001 N1 H1 118.2 . . ?
C13 C11 C12 120.44(14) . . ?
C13 C11 C10 117.11(14) . . ?
C12 C11 C10 122.43(13) . . ?
O3 C10 N1 122.27(14) . . ?
O3 C10 C11 122.53(14) . . ?
N1 C10 C11 115.20(13) . . ?
C8 C7 C6 117.44(15) . . ?
C8 C7 C9 117.76(15) . . ?
C6 C7 C9 124.81(15) . . ?
C7 C6 C4 121.44(14) . . ?
C7 C6 S001 117.37(11) . . ?
C4 C6 S001 121.18(12) . . ?
C11 C13 C14 121.67(15) . . ?
C11 C13 H13 119.2 . . ?
C14 C13 H13 119.2 . . ?
C19 C14 C15 119.81(15) . . ?
C19 C14 C13 118.75(14) . . ?
C15 C14 C13 121.44(16) . . ?
O4 C12 N2 119.94(14) . . ?
O4 C12 C11 123.07(14) . . ?
N2 C12 C11 116.98(13) . . ?
C3 C4 C6 117.39(15) . . ?
C3 C4 C5 116.58(15) . . ?
C6 C4 C5 126.03(15) . . ?
N2 C19 C18 122.08(16) . . ?
N2 C19 C14 119.29(14) . . ?
C18 C19 C14 118.63(15) . . ?
C4 C3 C2 123.04(16) . . ?
C4 C3 H3 118.5 . . ?
C2 C3 H3 118.5 . . ?
N2 C20 C21 113.66(13) . . ?
N2 C20 H20A 108.8 . . ?
C21 C20 H20A 108.8 . . ?
N2 C20 H20B 108.8 . . ?
C21 C20 H20B 108.8 . . ?
H20A C20 H20B 107.7 . . ?
C2 C8 C7 122.81(16) . . ?
C2 C8 H8 118.6 . . ?
C7 C8 H8 118.6 . . ?
C22 C21 C26 117.41(18) . . ?
C22 C21 C20 119.99(16) . . ?
C26 C21 C20 122.58(17) . . ?
C8 C2 C3 117.86(15) . . ?
C8 C2 C1 121.47(18) . . ?
C3 C2 C1 120.67(18) . . ?
O5 C26 C25 122.93(18) . . ?
O5 C26 C21 116.32(17) . . ?
C25 C26 C21 120.7(2) . . ?
C16 C15 C14 120.79(18) . . ?
C16 C15 H15 119.6 . . ?
C14 C15 H15 119.6 . . ?
C17 C18 C19 119.91(19) . . ?
C17 C18 H18 120.0 . . ?
C19 C18 H18 120.0 . . ?
C7 C9 H9A 109.5 . . ?
C7 C9 H9B 109.5 . . ?
H9A C9 H9B 109.5 . . ?
C7 C9 H9C 109.5 . . ?
H9A C9 H9C 109.5 . . ?
H9B C9 H9C 109.5 . . ?
C4 C5 H5A 109.5 . . ?
C4 C5 H5B 109.5 . . ?
H5A C5 H5B 109.5 . . ?
C4 C5 H5C 109.5 . . ?
H5A C5 H5C 109.5 . . ?
H5B C5 H5C 109.5 . . ?
C23 C22 C21 121.8(2) . . ?
C23 C22 H22 119.1 . . ?
C21 C22 H22 119.1 . . ?
C18 C17 C16 121.75(18) . . ?
C18 C17 H17 119.1 . . ?
C16 C17 H17 119.1 . . ?
C15 C16 C17 119.06(17) . . ?
C15 C16 H16 120.5 . . ?
C17 C16 H16 120.5 . . ?
C2 C1 H1A 109.5 . . ?
C2 C1 H1B 109.5 . . ?
H1A C1 H1B 109.5 . . ?
C2 C1 H1C 109.5 . . ?
H1A C1 H1C 109.5 . . ?
H1B C1 H1C 109.5 . . ?
C24 C25 C26 120.1(2) . . ?
C24 C25 H25 119.9 . . ?
C26 C25 H25 119.9 . . ?
C23 C24 C25 120.5(2) . . ?
C23 C24 H24 119.7 . . ?
C25 C24 H24 119.7 . . ?
C24 C23 C22 119.4(2) . . ?
C24 C23 H23 120.3 . . ?
C22 C23 H23 120.3 . . ?
O5 C27 H27A 109.5 . . ?
O5 C27 H27B 109.5 . . ?
H27A C27 H27B 109.5 . . ?
O5 C27 H27C 109.5 . . ?
H27A C27 H27C 109.5 . . ?
H27B C27 H27C 109.5 . . ?

loop_
_geom_bond_atom_site_label_1
_geom_bond_atom_site_label_2
_geom_bond_distance
_geom_bond_site_symmetry_2
_geom_bond_publ_flag
S001 O2 1.4198(13) . ?
S001 O1 1.4298(13) . ?
S001 N1 1.6511(13) . ?
S001 C6 1.7747(15) . ?
O3 C10 1.2090(19) . ?
O4 C12 1.2390(19) . ?
N2 C12 1.3800(19) . ?
N2 C19 1.396(2) . ?
N2 C20 1.493(2) . ?
O5 C26 1.376(2) . ?
O5 C27 1.425(2) . ?
N1 C10 1.374(2) . ?
N1 H1 0.8600 . ?
C11 C13 1.350(2) . ?
C11 C12 1.458(2) . ?
C11 C10 1.496(2) . ?
C7 C8 1.389(2) . ?
C7 C6 1.409(2) . ?
C7 C9 1.506(2) . ?
C6 C4 1.408(2) . ?
C13 C14 1.415(2) . ?
C13 H13 0.9300 . ?
C14 C19 1.406(2) . ?
C14 C15 1.405(2) . ?
C4 C3 1.381(2) . ?
C4 C5 1.510(2) . ?
C19 C18 1.401(2) . ?
C3 C2 1.386(3) . ?
C3 H3 0.9300 . ?
C20 C21 1.507(2) . ?
C20 H20A 0.9700 . ?
C20 H20B 0.9700 . ?
C8 C2 1.378(3) . ?
C8 H8 0.9300 . ?
C21 C22 1.390(3) . ?
C21 C26 1.394(2) . ?
C2 C1 1.504(2) . ?
C26 C25 1.383(3) . ?
C15 C16 1.367(3) . ?
C15 H15 0.9300 . ?
C18 C17 1.375(3) . ?
C18 H18 0.9300 . ?
C9 H9A 0.9600 . ?
C9 H9B 0.9600 . ?
C9 H9C 0.9600 . ?
C5 H5A 0.9600 . ?
C5 H5B 0.9600 . ?
C5 H5C 0.9600 . ?
C22 C23 1.381(3) . ?
C22 H22 0.9300 . ?
C17 C16 1.388(3) . ?
C17 H17 0.9300 . ?
C16 H16 0.9300 . ?
C1 H1A 0.9600 . ?
C1 H1B 0.9600 . ?
C1 H1C 0.9600 . ?
C25 C24 1.372(4) . ?
C25 H25 0.9300 . ?
C24 C23 1.367(3) . ?
C24 H24 0.9300 . ?
C23 H23 0.9300 . ?
C27 H27A 0.9600 . ?
C27 H27B 0.9600 . ?
C27 H27C 0.9600 . ?

loop_
_geom_torsion_atom_site_label_1
_geom_torsion_atom_site_label_2
_geom_torsion_atom_site_label_3
_geom_torsion_atom_site_label_4
_geom_torsion
_geom_torsion_site_symmetry_1
_geom_torsion_site_symmetry_2
_geom_torsion_site_symmetry_3
_geom_torsion_site_symmetry_4
_geom_torsion_publ_flag
O2 S001 N1 C10 59.65(14) . . . . ?
O1 S001 N1 C10 -174.15(12) . . . . ?
C6 S001 N1 C10 -58.53(14) . . . . ?
S001 N1 C10 O3 2.2(2) . . . . ?
S001 N1 C10 C11 -177.82(10) . . . . ?
C13 C11 C10 O3 -4.8(2) . . . . ?
C12 C11 C10 O3 176.89(15) . . . . ?
C13 C11 C10 N1 175.23(13) . . . . ?
C12 C11 C10 N1 -3.1(2) . . . . ?
C8 C7 C6 C4 -0.9(2) . . . . ?
C9 C7 C6 C4 178.80(15) . . . . ?
C8 C7 C6 S001 178.82(11) . . . . ?
C9 C7 C6 S001 -1.5(2) . . . . ?
O2 S001 C6 C7 -177.00(11) . . . . ?
O1 S001 C6 C7 50.73(13) . . . . ?
N1 S001 C6 C7 -60.61(13) . . . . ?
O2 S001 C6 C4 2.72(15) . . . . ?
O1 S001 C6 C4 -129.55(13) . . . . ?
N1 S001 C6 C4 119.12(12) . . . . ?
C12 C11 C13 C14 -1.2(2) . . . . ?
C10 C11 C13 C14 -179.58(13) . . . . ?
C11 C13 C14 C19 -0.5(2) . . . . ?
C11 C13 C14 C15 179.87(15) . . . . ?
C19 N2 C12 O4 -179.85(15) . . . . ?
C20 N2 C12 O4 2.8(2) . . . . ?
C19 N2 C12 C11 0.0(2) . . . . ?
C20 N2 C12 C11 -177.37(13) . . . . ?
C13 C11 C12 O4 -178.67(15) . . . . ?
C10 C11 C12 O4 -0.4(2) . . . . ?
C13 C11 C12 N2 1.5(2) . . . . ?
C10 C11 C12 N2 179.72(13) . . . . ?
C7 C6 C4 C3 -0.5(2) . . . . ?
S001 C6 C4 C3 179.80(12) . . . . ?
C7 C6 C4 C5 179.07(15) . . . . ?
S001 C6 C4 C5 -0.6(2) . . . . ?
C12 N2 C19 C18 177.98(15) . . . . ?
C20 N2 C19 C18 -4.7(2) . . . . ?
C12 N2 C19 C14 -1.7(2) . . . . ?
C20 N2 C19 C14 175.58(14) . . . . ?
C15 C14 C19 N2 -178.41(14) . . . . ?
C13 C14 C19 N2 1.9(2) . . . . ?
C15 C14 C19 C18 1.9(2) . . . . ?
C13 C14 C19 C18 -177.76(15) . . . . ?
C6 C4 C3 C2 1.5(2) . . . . ?
C5 C4 C3 C2 -178.15(16) . . . . ?
C12 N2 C20 C21 -95.61(17) . . . . ?
C19 N2 C20 C21 86.93(18) . . . . ?
C6 C7 C8 C2 1.5(2) . . . . ?
C9 C7 C8 C2 -178.26(16) . . . . ?
N2 C20 C21 C22 69.6(2) . . . . ?
N2 C20 C21 C26 -112.36(18) . . . . ?
C7 C8 C2 C3 -0.6(3) . . . . ?
C7 C8 C2 C1 179.45(16) . . . . ?
C4 C3 C2 C8 -0.9(3) . . . . ?
C4 C3 C2 C1 179.02(17) . . . . ?
C27 O5 C26 C25 -22.6(3) . . . . ?
C27 O5 C26 C21 158.8(2) . . . . ?
C22 C21 C26 O5 177.23(17) . . . . ?
C20 C21 C26 O5 -0.9(2) . . . . ?
C22 C21 C26 C25 -1.3(3) . . . . ?
C20 C21 C26 C25 -179.44(17) . . . . ?
C19 C14 C15 C16 -2.3(3) . . . . ?
C13 C14 C15 C16 177.29(16) . . . . ?
N2 C19 C18 C17 -179.62(16) . . . . ?
C14 C19 C18 C17 0.1(3) . . . . ?
C26 C21 C22 C23 1.4(3) . . . . ?
C20 C21 C22 C23 179.58(19) . . . . ?
C19 C18 C17 C16 -1.7(3) . . . . ?
C14 C15 C16 C17 0.8(3) . . . . ?
C18 C17 C16 C15 1.2(3) . . . . ?
O5 C26 C25 C24 -177.6(2) . . . . ?
C21 C26 C25 C24 0.8(3) . . . . ?
C26 C25 C24 C23 -0.3(4) . . . . ?
C25 C24 C23 C22 0.4(4) . . . . ?
C21 C22 C23 C24 -1.0(4) . . . . ?
